data_9004973
loop_
_publ_author_name
'Balic-Zunic T'
'Makovicky, E.'
'Karanovic, L.'
'Poleti, D.'
'Graeser, S.'

_publ_section_title
;
 The crystal structure of gabrielite, Tl2AgCu2As3S7, a new species
 of thallium sulfosalt from Lengenbach, Switzerland
;
_journal_name_full 'The Canadian Mineralogist'
_journal_page_first 141
_journal_page_last 158
_journal_paper_doi 10.2113/gscanmin.44.1.141
_journal_volume 44
_journal_year 2006
_chemical_compound_source 'Lengenbach, Switzerland'
_chemical_formula_sum 'Ag2.63 As8.55 Cu6.37 S21 Sb0.45 Tl6'
_chemical_name_mineral Gabrielite
_space_group_IT_number 2
_symmetry_space_group_name_Hall '-P 1'
_symmetry_space_group_name_H-M 'P -1'
_cell_angle_alpha 78.537
_cell_angle_beta 84.715
_cell_angle_gamma 60.470
_cell_length_a 12.138
_cell_length_b 12.196
_cell_length_c 15.944
_cell_formula_units_Z 2
_cell_volume 2012.655
_database_code_amcsd 0006071
_exptl_crystal_density_diffrn 5.418
_cod_original_formula_sum 'Tl6 Ag2.63 Cu6.37 As8.55 Sb.45 S21'
_cod_database_code 9004973

loop_
_space_group_symop_operation_xyz
x,y,z
-x,-y,-z

loop_
_atom_site_label
_atom_site_fract_x
_atom_site_fract_y
_atom_site_fract_z
_atom_site_occupancy
_atom_site_U_iso_or_equiv
Tl1 0.38351 0.48556 0.43115 1.00000 0.03120
Tl2 0.23349 0.89114 0.49914 1.00000 0.03880
Tl3 0.62806 0.84668 0.46356 1.00000 0.03850
Tl4 -0.00007 0.27521 0.46826 1.00000 0.04710
Tl5 0.66667 0.64355 0.09277 1.00000 0.03890
Tl6 0.98277 -0.00790 0.09798 1.00000 0.05020
Ag1 0.13400 0.60090 0.28280 0.38000 0.03880
Cu1 0.13400 0.60090 0.28280 0.62000 0.03880
Ag2 0.18530 0.06750 0.27470 0.14000 0.03620
Cu2 0.18530 0.06750 0.27470 0.86000 0.03620
Cu3 0.66770 0.10940 0.26950 1.00000 0.03330
Ag4 0.98770 0.47460 0.31550 0.06000 0.03200
Cu4 0.98770 0.47460 0.31550 0.94000 0.03200
Ag5 0.45540 0.89910 0.31430 0.06000 0.03490
Cu5 0.45540 0.89910 0.31430 0.94000 0.03490
Ag6 0.57960 0.35870 0.30020 0.10000 0.04100
Cu6 0.57960 0.35870 0.30020 0.90000 0.04100
Ag7 0.84530 0.26920 0.28350 0.26000 0.03350
Cu7 0.84530 0.26920 0.28350 0.74000 0.03350
Ag8 0.83340 0.75230 0.28460 0.84000 0.03110
Cu8 0.83340 0.75230 0.28460 0.16000 0.03110
Ag9 0.33480 0.75440 0.28060 0.79000 0.03180
Cu9 0.33480 0.75440 0.28060 0.21000 0.03180
As1 -0.00710 0.93040 0.29720 1.00000 0.01730
As2 0.67260 0.57510 0.33570 1.00000 0.01440
As3 0.33320 0.25380 0.28780 0.95000 0.01810
Sb3 0.33320 0.25380 0.28780 0.05000 0.01810
As4 0.65470 0.37720 0.07670 0.87000 0.02010
Sb4 0.65470 0.37720 0.07670 0.13000 0.02010
As5 0.33470 0.54490 0.15040 1.00000 0.01840
As6 0.39200 0.93150 0.07630 0.84000 0.01900
Sb6 0.39200 0.93150 0.07630 0.16000 0.01900
As7 0.58900 0.03390 0.15480 1.00000 0.01830
As8 0.95250 0.63560 0.07610 0.89000 0.01930
Sb8 0.95250 0.63560 0.07610 0.11000 0.01930
As9 0.08140 0.29710 0.15350 1.00000 0.01750
S1 0.81840 0.93060 0.35760 1.00000 0.02200
S2 0.14790 0.74300 0.36270 1.00000 0.03400
S3 0.01060 0.07240 0.35810 1.00000 0.02900
S4 0.82210 0.58190 0.40700 1.00000 0.02200
S5 0.49150 0.70570 0.40140 1.00000 0.01900
S6 0.70160 0.37780 0.39750 1.00000 0.02100
S7 0.50710 0.21520 0.35990 1.00000 0.02300
S8 0.18630 0.39890 0.36570 1.00000 0.02700
S9 0.31710 0.08070 0.36210 1.00000 0.02500
S10 0.76400 0.20760 0.18050 1.00000 0.02800
S11 0.46300 0.37520 0.08210 1.00000 0.02200
S12 0.28070 0.72130 0.04060 1.00000 0.02600
S13 0.48340 0.55670 0.21350 1.00000 0.02300
S14 0.23320 0.94870 0.16910 1.00000 0.03000
S15 0.39980 0.11790 0.08610 1.00000 0.02300
S16 0.73300 0.96950 0.04540 1.00000 0.02600
S17 0.61140 0.84300 0.21600 1.00000 0.02200
S18 -0.00590 0.72940 0.16870 1.00000 0.02600
S19 0.14150 0.44230 0.08400 1.00000 0.02200
S20 0.98620 0.27170 0.04530 1.00000 0.02800
S21 0.90530 0.42740 0.21560 1.00000 0.02400

loop_
_cod_related_entry_id
_cod_related_entry_database
_cod_related_entry_code
1 AMCSD 0006071
